data_7106393
loop_
_publ_author_name
'Chen-Wei Liu'
'Ping-Kuei Liao'
'Ching-Shiang Fang'
'Jean-Yves Saillard'
'Samia Kahlal'
'Ju-Chun Wang'

_publ_section_title
;
 An eleven-vertex deltahedron with hexacapped trigonal bipyramidal
 geometry
;
_journal_name_full Chem.Commun.
_journal_page_first 5831
_journal_paper_doi 10.1039/c1cc10168d
_journal_volume 47
_journal_year 2011
_chemical_formula_sum 'C63 H127 Ag11 N10 O3 S18'
_chemical_formula_weight 2836.40
_chemical_name_systematic
;
?
;
_space_group_IT_number 146
_symmetry_cell_setting trigonal
_symmetry_space_group_name_Hall 'R 3'
_symmetry_space_group_name_H-M 'R 3 :H'
_atom_sites_solution_hydrogens geom
_atom_sites_solution_primary direct
_atom_sites_solution_secondary difmap
_audit_creation_method SHELXL-97
_cell_angle_alpha 90.00
_cell_angle_beta 90.00
_cell_angle_gamma 120.00
_cell_formula_units_Z 3
_cell_length_a 20.9216(18)
_cell_length_b 20.9216(18)
_cell_length_c 21.233(2)
_cell_measurement_reflns_used 4860
_cell_measurement_temperature 296(2)
_cell_measurement_theta_max 24.84
_cell_measurement_theta_min 2.22
_cell_volume 8048.8(12)
_computing_cell_refinement 'Bruker SAINT'
_computing_data_collection 'Bruker APEX2'
_computing_data_reduction 'Bruker SAINT'
_computing_molecular_graphics 'Bruker SHELXTL'
_computing_publication_material 'Bruker SHELXTL'
_computing_structure_refinement 'SHELXL-97 (Sheldrick, 1997)'
_computing_structure_solution 'SHELXS-97 (Sheldrick, 1990)'
_diffrn_ambient_temperature 296(2)
_diffrn_measured_fraction_theta_full 1.000
_diffrn_measured_fraction_theta_max 1.000
_diffrn_measurement_device_type 'Bruker APEX-II CCD'
_diffrn_measurement_method '\f and \w scans'
_diffrn_radiation_monochromator graphite
_diffrn_radiation_source 'fine-focus sealed tube'
_diffrn_radiation_type MoK\a
_diffrn_radiation_wavelength 0.71073
_diffrn_reflns_av_R_equivalents 0.0325
_diffrn_reflns_av_sigmaI/netI 0.0464
_diffrn_reflns_limit_h_max 24
_diffrn_reflns_limit_h_min -21
_diffrn_reflns_limit_k_max 16
_diffrn_reflns_limit_k_min -24
_diffrn_reflns_limit_l_max 25
_diffrn_reflns_limit_l_min -24
_diffrn_reflns_number 8891
_diffrn_reflns_theta_full 25.00
_diffrn_reflns_theta_max 25.00
_diffrn_reflns_theta_min 1.48
_diffrn_standards_number 0
_exptl_absorpt_coefficient_mu 2.349
_exptl_absorpt_correction_T_max 0.7999
_exptl_absorpt_correction_T_min 0.6395
_exptl_absorpt_correction_type multi-scan
_exptl_absorpt_process_details SADABS
_exptl_crystal_colour red
_exptl_crystal_density_diffrn 1.756
_exptl_crystal_density_method 'not measured'
_exptl_crystal_description prism
_exptl_crystal_F_000 4212
_exptl_crystal_size_max 0.21
_exptl_crystal_size_mid 0.15
_exptl_crystal_size_min 0.10
_refine_diff_density_max 0.729
_refine_diff_density_min -0.348
_refine_diff_density_rms 0.085
_refine_ls_abs_structure_details 'Flack H D (1983), Acta Cryst. A39, 876-881'
_refine_ls_abs_structure_Flack 0.00(3)
_refine_ls_extinction_method none
_refine_ls_goodness_of_fit_ref 1.026
_refine_ls_hydrogen_treatment mixed
_refine_ls_matrix_type full
_refine_ls_number_parameters 311
_refine_ls_number_reflns 5242
_refine_ls_number_restraints 13
_refine_ls_restrained_S_all 1.026
_refine_ls_R_factor_all 0.0348
_refine_ls_R_factor_gt 0.0308
_refine_ls_shift/su_max 0.001
_refine_ls_shift/su_mean 0.000
_refine_ls_structure_factor_coef Fsqd
_refine_ls_weighting_details 'calc w=1/[\s^2^(Fo^2^)+(0.0415P)^2^+0.0000P] where P=(Fo^2^+2Fc^2^)/3'
_refine_ls_weighting_scheme calc
_refine_ls_wR_factor_gt 0.0762
_refine_ls_wR_factor_ref 0.0787
_reflns_number_gt 4843
_reflns_number_total 5242
_reflns_threshold_expression >2sigma(I)
_cod_data_source_file c1cc10168d.txt
_cod_data_source_block 1
_cod_original_cell_volume 8048.7(12)
_cod_original_sg_symbol_H-M R3
_cod_database_code 7106393

loop_
_symmetry_equiv_pos_as_xyz
'x, y, z'
'-y, x-y, z'
'-x+y, -x, z'
'x+2/3, y+1/3, z+1/3'
'-y+2/3, x-y+1/3, z+1/3'
'-x+y+2/3, -x+1/3, z+1/3'
'x+1/3, y+2/3, z+2/3'
'-y+1/3, x-y+2/3, z+2/3'
'-x+y+1/3, -x+2/3, z+2/3'

loop_
_atom_site_label
_atom_site_type_symbol
_atom_site_fract_x
_atom_site_fract_y
_atom_site_fract_z
_atom_site_U_iso_or_equiv
_atom_site_adp_type
_atom_site_occupancy
_atom_site_symmetry_multiplicity
_atom_site_calc_flag
_atom_site_refinement_flags
_atom_site_disorder_assembly
_atom_site_disorder_group
Ag1 Ag 0.6667 0.3333 -0.10253(4) 0.03860(18) Uani 1 3 d S . .
Ag2 Ag 0.6667 0.3333 0.10896(4) 0.04302(19) Uani 1 3 d S . .
Ag3 Ag 0.70888(3) 0.28132(3) 0.00344(2) 0.04322(12) Uani 1 1 d . . .
Ag4 Ag 0.57241(3) 0.17824(3) -0.07845(3) 0.05171(14) Uani 1 1 d . . .
Ag5 Ag 0.82566(3) 0.41364(3) 0.08357(3) 0.05915(16) Uani 1 1 d . . .
S1 S 0.67445(10) 0.23116(9) -0.16544(8) 0.0464(4) Uani 1 1 d . . .
S2 S 0.80109(10) 0.26515(10) -0.07545(9) 0.0517(4) Uani 1 1 d . . .
S3 S 0.55362(11) 0.24012(11) 0.17344(9) 0.0590(5) Uani 1 1 d . . .
S4 S 0.71310(11) 0.18456(11) 0.08332(10) 0.0590(5) Uani 1 1 d . . .
S5 S 0.92793(11) 0.39417(12) 0.05125(11) 0.0649(5) Uani 1 1 d . . .
S6 S 0.93062(10) 0.50631(10) -0.03920(10) 0.0619(5) Uani 1 1 d . . .
N1 N 0.7368(4) 0.1494(3) -0.1508(3) 0.0592(16) Uani 1 1 d . . .
N2 N 0.4091(4) 0.1670(5) 0.1557(5) 0.103(3) Uani 1 1 d . B .
N3 N 1.0411(3) 0.4817(4) -0.0199(3) 0.0621(16) Uani 1 1 d . D .
N4 N 1.3333 0.6667 -0.308(5) 0.44(6) Uani 1 3 d SDU . .
O1 O 1.2607(5) 0.6275(15) -0.3049(9) 0.323(13) Uani 1 1 d DU . .
C1 C 0.7376(4) 0.2104(4) -0.1318(3) 0.0456(15) Uani 1 1 d . . .
C2 C 0.7913(4) 0.1281(4) -0.1315(4) 0.064(2) Uani 1 1 d . . .
H2A H 0.8377 0.1721 -0.1216 0.076 Uiso 1 1 calc R . .
H2B H 0.7998 0.1031 -0.1662 0.076 Uiso 1 1 calc R . .
C3 C 0.7647(6) 0.0775(5) -0.0743(5) 0.082(3) Uani 1 1 d . . .
H3A H 0.7647 0.1053 -0.0377 0.099 Uiso 1 1 calc R . .
H3B H 0.7144 0.0382 -0.0814 0.099 Uiso 1 1 calc R . .
C4 C 0.8122(6) 0.0453(6) -0.0619(6) 0.094(3) Uani 1 1 d . . .
H4A H 0.8143 0.0200 -0.0989 0.141 Uiso 1 1 calc R . .
H4B H 0.7921 0.0110 -0.0276 0.141 Uiso 1 1 calc R . .
H4C H 0.8610 0.0839 -0.0513 0.141 Uiso 1 1 calc R . .
C5 C 0.6751(5) 0.0921(5) -0.1901(4) 0.070(2) Uani 1 1 d . . .
H5A H 0.6658 0.0435 -0.1779 0.084 Uiso 1 1 calc R . .
H5B H 0.6305 0.0942 -0.1823 0.084 Uiso 1 1 calc R . .
C6 C 0.6926(6) 0.1031(6) -0.2575(5) 0.097(3) Uani 1 1 d . . .
H6A H 0.7397 0.1059 -0.2648 0.116 Uiso 1 1 calc R . .
H6B H 0.6969 0.1495 -0.2707 0.116 Uiso 1 1 calc R . .
C7 C 0.6315(7) 0.0387(7) -0.2975(6) 0.118(5) Uani 1 1 d . . .
H7A H 0.6182 -0.0077 -0.2778 0.176 Uiso 1 1 calc R . .
H7B H 0.6501 0.0397 -0.3391 0.176 Uiso 1 1 calc R . .
H7C H 0.5889 0.0444 -0.3001 0.176 Uiso 1 1 calc R . .
C8 C 0.4731(5) 0.2290(5) 0.1391(5) 0.074(2) Uani 1 1 d . . .
C9 C 0.4068(7) 0.1108(6) 0.1989(7) 0.117(5) Uani 1 1 d . . .
H9A H 0.4495 0.1054 0.1914 0.141 Uiso 1 1 calc R . .
H9B H 0.3630 0.0638 0.1900 0.141 Uiso 1 1 calc R . .
C10 C 0.4058(7) 0.1296(8) 0.2664(7) 0.123(5) Uani 1 1 d . . .
H10A H 0.3573 0.1217 0.2772 0.148 Uiso 1 1 calc R . .
H10B H 0.4415 0.1812 0.2733 0.148 Uiso 1 1 calc R . .
C11 C 0.4240(8) 0.0823(8) 0.3081(7) 0.131(5) Uani 1 1 d . . .
H11A H 0.3887 0.0311 0.3011 0.196 Uiso 1 1 calc R . .
H11B H 0.4223 0.0944 0.3514 0.196 Uiso 1 1 calc R . .
H11C H 0.4726 0.0912 0.2982 0.196 Uiso 1 1 calc R . .
C12 C 0.3382(8) 0.1416(8) 0.1122(7) 0.135(5) Uani 1 1 d D . .
H12A H 0.3498 0.1780 0.0793 0.162 Uiso 0.70 1 calc PR A 1
H12B H 0.3256 0.0951 0.0921 0.162 Uiso 0.70 1 calc PR A 1
H12C H 0.3070 0.0889 0.1112 0.162 Uiso 0.30 1 d PR A 2
H12D H 0.3492 0.1610 0.0701 0.162 Uiso 0.30 1 d PR A 2
C13 C 0.2720(10) 0.1323(13) 0.1497(15) 0.191(12) Uiso 0.70 1 d PD B 1
H13A H 0.2549 0.0902 0.1776 0.230 Uiso 0.70 1 calc PR B 1
H13B H 0.2321 0.1229 0.1210 0.230 Uiso 0.70 1 calc PR B 1
C14 C 0.2921(15) 0.2020(15) 0.1887(13) 0.192(11) Uiso 0.70 1 d PD B 1
H14A H 0.2506 0.1936 0.2140 0.289 Uiso 0.70 1 calc PR B 1
H14B H 0.3052 0.2429 0.1610 0.289 Uiso 0.70 1 calc PR B 1
H14C H 0.3332 0.2128 0.2157 0.289 Uiso 0.70 1 calc PR B 1
C13' C 0.299(3) 0.175(4) 0.149(3) 0.191(12) Uiso 0.30 1 d PD B 2
H13C H 0.3288 0.2288 0.1479 0.230 Uiso 0.30 1 calc PR B 2
H13D H 0.2935 0.1598 0.1927 0.230 Uiso 0.30 1 calc PR B 2
C14' C 0.222(2) 0.151(4) 0.120(3) 0.192(11) Uiso 0.30 1 d PD B 2
H14D H 0.1986 0.1726 0.1439 0.289 Uiso 0.30 1 calc PR B 2
H14E H 0.1924 0.0980 0.1223 0.289 Uiso 0.30 1 calc PR B 2
H14F H 0.2276 0.1667 0.0774 0.289 Uiso 0.30 1 calc PR B 2
C15 C 0.9724(4) 0.4623(4) -0.0037(4) 0.0548(17) Uani 1 1 d . . .
C16 C 1.0779(5) 0.4431(5) 0.0069(4) 0.074(2) Uani 1 1 d . . .
H16A H 1.1124 0.4432 -0.0237 0.089 Uiso 1 1 calc R . .
H16B H 1.0412 0.3921 0.0155 0.089 Uiso 1 1 calc R . .
C17 C 1.1183(6) 0.4787(6) 0.0663(6) 0.101(4) Uani 1 1 d . . .
H17A H 1.0849 0.4815 0.0964 0.122 Uiso 1 1 calc R . .
H17B H 1.1579 0.5284 0.0576 0.122 Uiso 1 1 calc R . .
C18 C 1.1516(10) 0.4299(10) 0.0951(8) 0.176(9) Uani 1 1 d . . .
H18A H 1.1182 0.3963 0.1260 0.264 Uiso 1 1 calc R . .
H18B H 1.1984 0.4619 0.1145 0.264 Uiso 1 1 calc R . .
H18C H 1.1581 0.4025 0.0619 0.264 Uiso 1 1 calc R . .
C19 C 1.0821(6) 0.5352(6) -0.0691(5) 0.090(3) Uani 1 1 d D . .
H19A H 1.1324 0.5674 -0.0552 0.108 Uiso 0.50 1 calc PR C 1
H19B H 1.0597 0.5654 -0.0769 0.108 Uiso 0.50 1 calc PR C 1
H19C H 1.1338 0.5561 -0.0609 0.108 Uiso 0.50 1 d PR C 2
H19D H 1.0707 0.5741 -0.0644 0.108 Uiso 0.50 1 d PR C 2
C20 C 1.0829(18) 0.4965(15) -0.1311(9) 0.121(7) Uiso 0.50 1 d PD D 1
H20A H 1.1179 0.4790 -0.1291 0.145 Uiso 0.50 1 calc PR D 1
H20B H 1.0343 0.4555 -0.1410 0.145 Uiso 0.50 1 calc PR D 1
C21 C 1.107(3) 0.560(2) -0.1791(19) 0.170(10) Uiso 0.50 1 d PD D 1
H21A H 1.1053 0.5409 -0.2208 0.256 Uiso 0.50 1 calc PR D 1
H21B H 1.1566 0.5976 -0.1698 0.256 Uiso 0.50 1 calc PR D 1
H21C H 1.0746 0.5793 -0.1766 0.256 Uiso 0.50 1 calc PR D 1
C20' C 1.0590(16) 0.5025(16) -0.1361(8) 0.121(7) Uiso 0.50 1 d PD D 2
H20C H 1.0553 0.4544 -0.1345 0.145 Uiso 0.50 1 calc PR D 2
H20D H 1.0091 0.4933 -0.1419 0.145 Uiso 0.50 1 calc PR D 2
C21' C 1.100(3) 0.538(2) -0.1976(17) 0.170(10) Uiso 0.50 1 d PD D 2
H21D H 1.0705 0.5097 -0.2328 0.256 Uiso 0.50 1 calc PR D 2
H21E H 1.1463 0.5395 -0.1981 0.256 Uiso 0.50 1 calc PR D 2
H21F H 1.1079 0.5875 -0.2005 0.256 Uiso 0.50 1 calc PR D 2
H1 H 0.6667 0.3333 0.020(9) 0.12(7) Uiso 1 3 d S . .

loop_
_atom_site_aniso_label
_atom_site_aniso_U_11
_atom_site_aniso_U_22
_atom_site_aniso_U_33
_atom_site_aniso_U_23
_atom_site_aniso_U_13
_atom_site_aniso_U_12
Ag1 0.0362(3) 0.0362(3) 0.0434(4) 0.000 0.000 0.01809(13)
Ag2 0.0419(3) 0.0419(3) 0.0453(4) 0.000 0.000 0.02094(14)
Ag3 0.0463(3) 0.0458(3) 0.0431(2) 0.0002(2) -0.0011(2) 0.0272(2)
Ag4 0.0496(3) 0.0378(3) 0.0653(3) 0.0050(2) -0.0017(2) 0.0201(2)
Ag5 0.0439(3) 0.0585(3) 0.0724(4) -0.0013(3) -0.0037(3) 0.0236(3)
S1 0.0521(9) 0.0454(9) 0.0464(9) -0.0048(7) -0.0024(7) 0.0278(8)
S2 0.0530(10) 0.0541(10) 0.0580(10) -0.0091(8) -0.0066(8) 0.0344(8)
S3 0.0568(11) 0.0619(11) 0.0572(11) 0.0095(9) 0.0115(9) 0.0287(9)
S4 0.0634(11) 0.0560(11) 0.0669(12) 0.0033(9) -0.0028(9) 0.0368(10)
S5 0.0556(11) 0.0637(12) 0.0806(14) 0.0153(10) 0.0028(10) 0.0337(10)
S6 0.0499(10) 0.0450(10) 0.0815(14) 0.0019(9) -0.0182(10) 0.0168(8)
N1 0.069(4) 0.055(4) 0.067(4) -0.008(3) 0.001(3) 0.041(3)
N2 0.052(4) 0.097(6) 0.148(9) 0.048(6) 0.027(5) 0.027(4)
N3 0.048(3) 0.071(4) 0.069(4) 0.003(3) 0.001(3) 0.030(3)
N4 0.28(2) 0.28(2) 0.76(17) 0.000 0.000 0.141(12)
O1 0.26(2) 0.39(3) 0.23(2) -0.02(2) -0.099(19) 0.10(2)
C1 0.048(4) 0.044(4) 0.049(4) 0.001(3) 0.007(3) 0.026(3)
C2 0.067(5) 0.064(5) 0.073(5) -0.010(4) 0.004(4) 0.042(4)
C3 0.090(7) 0.068(6) 0.103(7) 0.005(5) -0.001(6) 0.049(5)
C4 0.094(7) 0.090(7) 0.126(9) 0.029(6) 0.012(7) 0.066(6)
C5 0.072(5) 0.059(5) 0.075(6) -0.010(4) 0.006(4) 0.029(4)
C6 0.099(8) 0.083(7) 0.096(8) -0.012(6) 0.032(6) 0.036(6)
C7 0.108(9) 0.102(8) 0.110(9) -0.058(7) 0.005(7) 0.028(7)
C8 0.050(5) 0.079(6) 0.094(6) 0.009(5) 0.027(4) 0.031(4)
C9 0.080(7) 0.073(7) 0.182(14) 0.027(8) 0.049(8) 0.025(6)
C10 0.102(9) 0.134(11) 0.123(10) 0.041(9) 0.045(8) 0.052(8)
C11 0.121(10) 0.145(11) 0.138(12) 0.058(10) 0.052(9) 0.076(9)
C12 0.131(12) 0.096(9) 0.177(16) 0.007(9) 0.007(11) 0.055(9)
C15 0.044(4) 0.054(4) 0.060(4) 0.001(3) -0.005(3) 0.019(3)
C16 0.064(5) 0.081(6) 0.084(6) -0.013(5) -0.003(4) 0.043(5)
C17 0.083(7) 0.099(8) 0.131(9) -0.053(7) -0.048(7) 0.053(6)
C18 0.208(17) 0.166(15) 0.205(18) -0.079(13) -0.142(16) 0.132(14)
C19 0.078(6) 0.086(7) 0.096(7) 0.016(6) 0.017(5) 0.033(5)

loop_
_atom_type_symbol
_atom_type_description
_atom_type_scat_dispersion_real
_atom_type_scat_dispersion_imag
_atom_type_scat_source
C C 0.0033 0.0016 'International Tables Vol C Tables 4.2.6.8 and 6.1.1.4'
H H 0.0000 0.0000 'International Tables Vol C Tables 4.2.6.8 and 6.1.1.4'
N N 0.0061 0.0033 'International Tables Vol C Tables 4.2.6.8 and 6.1.1.4'
O O 0.0106 0.0060 'International Tables Vol C Tables 4.2.6.8 and 6.1.1.4'
S S 0.1246 0.1234 'International Tables Vol C Tables 4.2.6.8 and 6.1.1.4'
Ag Ag -0.8971 1.1015 'International Tables Vol C Tables 4.2.6.8 and 6.1.1.4'

loop_
_geom_angle_atom_site_label_1
_geom_angle_atom_site_label_2
_geom_angle_atom_site_label_3
_geom_angle
_geom_angle_site_symmetry_1
_geom_angle_site_symmetry_3
_geom_angle_publ_flag
S1 Ag1 S1 95.87(5) . 2_655 ?
S1 Ag1 S1 95.87(5) . 3_665 ?
S1 Ag1 S1 95.87(5) 2_655 3_665 ?
S1 Ag1 Ag3 86.11(4) . . ?
S1 Ag1 Ag3 118.28(4) 2_655 . ?
S1 Ag1 Ag3 145.47(4) 3_665 . ?
S1 Ag1 Ag3 145.47(4) . 2_655 ?
S1 Ag1 Ag3 86.11(4) 2_655 2_655 ?
S1 Ag1 Ag3 118.28(4) 3_665 2_655 ?
Ag3 Ag1 Ag3 63.21(2) . 2_655 ?
S1 Ag1 Ag3 118.28(4) . 3_665 ?
S1 Ag1 Ag3 145.47(4) 2_655 3_665 ?
S1 Ag1 Ag3 86.11(4) 3_665 3_665 ?
Ag3 Ag1 Ag3 63.21(2) . 3_665 ?
Ag3 Ag1 Ag3 63.21(2) 2_655 3_665 ?
S1 Ag1 Ag4 56.78(4) . . ?
S1 Ag1 Ag4 152.60(4) 2_655 . ?
S1 Ag1 Ag4 86.24(4) 3_665 . ?
Ag3 Ag1 Ag4 66.063(18) . . ?
Ag3 Ag1 Ag4 116.93(3) 2_655 . ?
Ag3 Ag1 Ag4 61.872(18) 3_665 . ?
S1 Ag1 Ag4 86.24(4) . 2_655 ?
S1 Ag1 Ag4 56.78(4) 2_655 2_655 ?
S1 Ag1 Ag4 152.60(4) 3_665 2_655 ?
Ag3 Ag1 Ag4 61.872(18) . 2_655 ?
Ag3 Ag1 Ag4 66.063(18) 2_655 2_655 ?
Ag3 Ag1 Ag4 116.93(3) 3_665 2_655 ?
Ag4 Ag1 Ag4 116.914(12) . 2_655 ?
S1 Ag1 Ag4 152.60(4) . 3_665 ?
S1 Ag1 Ag4 86.24(4) 2_655 3_665 ?
S1 Ag1 Ag4 56.78(4) 3_665 3_665 ?
Ag3 Ag1 Ag4 116.93(3) . 3_665 ?
Ag3 Ag1 Ag4 61.872(18) 2_655 3_665 ?
Ag3 Ag1 Ag4 66.063(18) 3_665 3_665 ?
Ag4 Ag1 Ag4 116.914(12) . 3_665 ?
Ag4 Ag1 Ag4 116.914(12) 2_655 3_665 ?
S3 Ag2 S3 94.46(7) 2_655 . ?
S3 Ag2 S3 94.46(7) 2_655 3_665 ?
S3 Ag2 S3 94.46(7) . 3_665 ?
S3 Ag2 Ag3 87.24(5) 2_655 . ?
S3 Ag2 Ag3 118.40(5) . . ?
S3 Ag2 Ag3 146.90(5) 3_665 . ?
S3 Ag2 Ag3 146.90(5) 2_655 3_665 ?
S3 Ag2 Ag3 87.24(5) . 3_665 ?
S3 Ag2 Ag3 118.40(5) 3_665 3_665 ?
Ag3 Ag2 Ag3 63.40(2) . 3_665 ?
S3 Ag2 Ag3 118.40(5) 2_655 2_655 ?
S3 Ag2 Ag3 146.90(5) . 2_655 ?
S3 Ag2 Ag3 87.24(5) 3_665 2_655 ?
Ag3 Ag2 Ag3 63.40(2) . 2_655 ?
Ag3 Ag2 Ag3 63.40(2) 3_665 2_655 ?
S3 Ag2 Ag5 87.47(5) 2_655 3_665 ?
S3 Ag2 Ag5 57.14(5) . 3_665 ?
S3 Ag2 Ag5 151.58(5) 3_665 3_665 ?
Ag3 Ag2 Ag5 61.461(19) . 3_665 ?
Ag3 Ag2 Ag5 65.812(19) 3_665 3_665 ?
Ag3 Ag2 Ag5 116.68(3) 2_655 3_665 ?
S3 Ag2 Ag5 57.14(5) 2_655 . ?
S3 Ag2 Ag5 151.58(5) . . ?
S3 Ag2 Ag5 87.47(5) 3_665 . ?
Ag3 Ag2 Ag5 65.812(19) . . ?
Ag3 Ag2 Ag5 116.68(3) 3_665 . ?
Ag3 Ag2 Ag5 61.461(19) 2_655 . ?
Ag5 Ag2 Ag5 116.697(13) 3_665 . ?
S3 Ag2 Ag5 151.58(5) 2_655 2_655 ?
S3 Ag2 Ag5 87.47(5) . 2_655 ?
S3 Ag2 Ag5 57.14(5) 3_665 2_655 ?
Ag3 Ag2 Ag5 116.68(3) . 2_655 ?
Ag3 Ag2 Ag5 61.461(19) 3_665 2_655 ?
Ag3 Ag2 Ag5 65.812(19) 2_655 2_655 ?
Ag5 Ag2 Ag5 116.697(13) 3_665 2_655 ?
Ag5 Ag2 Ag5 116.697(13) . 2_655 ?
S3 Ag2 H1 122.04(5) 2_655 . ?
S3 Ag2 H1 122.04(5) . . ?
S3 Ag2 H1 122.04(5) 3_665 . ?
Ag3 Ag2 H1 37.356(15) . . ?
Ag3 Ag2 H1 37.356(15) 3_665 . ?
Ag3 Ag2 H1 37.356(15) 2_655 . ?
Ag5 Ag2 H1 79.40(2) 3_665 . ?
Ag5 Ag2 H1 79.40(2) . . ?
Ag5 Ag2 H1 79.40(2) 2_655 . ?
S4 Ag3 S2 90.14(6) . . ?
S4 Ag3 Ag2 85.61(5) . . ?
S2 Ag3 Ag2 157.31(4) . . ?
S4 Ag3 Ag1 158.55(5) . . ?
S2 Ag3 Ag1 86.26(4) . . ?
Ag2 Ag3 Ag1 105.40(2) . . ?
S4 Ag3 Ag4 131.83(5) . 2_655 ?
S2 Ag3 Ag4 52.77(4) . 2_655 ?
Ag2 Ag3 Ag4 116.24(2) . 2_655 ?
Ag1 Ag3 Ag4 59.924(15) . 2_655 ?
S4 Ag3 Ag5 53.02(5) . 3_665 ?
S2 Ag3 Ag5 131.31(4) . 3_665 ?
Ag2 Ag3 Ag5 61.149(16) . 3_665 ?
Ag1 Ag3 Ag5 116.00(2) . 3_665 ?
Ag4 Ag3 Ag5 175.02(2) 2_655 3_665 ?
S4 Ag3 Ag3 116.73(5) . 3_665 ?
S2 Ag3 Ag3 141.45(4) . 3_665 ?
Ag2 Ag3 Ag3 58.300(12) . 3_665 ?
Ag1 Ag3 Ag3 58.394(12) . 3_665 ?
Ag4 Ag3 Ag3 111.115(17) 2_655 3_665 ?
Ag5 Ag3 Ag3 63.94(2) 3_665 3_665 ?
S4 Ag3 Ag3 140.34(5) . 2_655 ?
S2 Ag3 Ag3 116.39(5) . 2_655 ?
Ag2 Ag3 Ag3 58.300(12) . 2_655 ?
Ag1 Ag3 Ag3 58.394(12) . 2_655 ?
Ag4 Ag3 Ag3 63.67(2) 2_655 2_655 ?
Ag5 Ag3 Ag3 112.042(18) 3_665 2_655 ?
Ag3 Ag3 Ag3 60.0 3_665 2_655 ?
S4 Ag3 Ag4 101.30(5) . . ?
S2 Ag3 Ag4 91.83(4) . . ?
Ag2 Ag3 Ag4 110.85(2) . . ?
Ag1 Ag3 Ag4 57.761(13) . . ?
Ag4 Ag3 Ag4 108.51(3) 2_655 . ?
Ag5 Ag3 Ag4 69.73(2) 3_665 . ?
Ag3 Ag3 Ag4 57.699(19) 3_665 . ?
Ag3 Ag3 Ag4 106.364(17) 2_655 . ?
S4 Ag3 Ag5 91.04(5) . . ?
S2 Ag3 Ag5 99.07(4) . . ?
Ag2 Ag3 Ag5 58.821(15) . . ?
Ag1 Ag3 Ag5 110.41(2) . . ?
Ag4 Ag3 Ag5 69.60(2) 2_655 . ?
Ag5 Ag3 Ag5 110.69(3) 3_665 . ?
Ag3 Ag3 Ag5 106.997(17) 3_665 . ?
Ag3 Ag3 Ag5 57.68(2) 2_655 . ?
Ag4 Ag3 Ag5 163.54(2) . . ?
S4 Ag3 H1 124(6) . . ?
S2 Ag3 H1 145(5) . . ?
Ag2 Ag3 H1 41(6) . . ?
Ag1 Ag3 H1 65(6) . . ?
Ag4 Ag3 H1 94(4) 2_655 . ?
Ag5 Ag3 H1 81(3) 3_665 . ?
Ag3 Ag3 H1 32(2) 3_665 . ?
Ag3 Ag3 H1 32(2) 2_655 . ?
Ag4 Ag3 H1 88(4) . . ?
Ag5 Ag3 H1 76(3) . . ?
S6 Ag4 S2 126.62(6) 3_665 3_665 ?
S6 Ag4 S1 103.70(6) 3_665 . ?
S2 Ag4 S1 124.14(6) 3_665 . ?
S6 Ag4 Ag1 141.64(5) 3_665 . ?
S2 Ag4 Ag1 88.80(4) 3_665 . ?
S1 Ag4 Ag1 56.13(4) . . ?
S6 Ag4 Ag3 123.80(6) 3_665 3_665 ?
S2 Ag4 Ag3 58.88(5) 3_665 3_665 ?
S1 Ag4 Ag3 113.99(4) . 3_665 ?
Ag1 Ag4 Ag3 58.204(19) . 3_665 ?
S6 Ag4 Ag3 90.67(6) 3_665 . ?
S2 Ag4 Ag3 117.46(5) 3_665 . ?
S1 Ag4 Ag3 80.16(4) . . ?
Ag1 Ag4 Ag3 56.176(18) . . ?
Ag3 Ag4 Ag3 58.63(2) 3_665 . ?
S5 Ag5 S4 130.68(7) . 2_655 ?
S5 Ag5 S3 102.71(7) . 2_655 ?
S4 Ag5 S3 119.82(7) 2_655 2_655 ?
S5 Ag5 Ag2 141.81(5) . . ?
S4 Ag5 Ag2 86.21(5) 2_655 . ?
S3 Ag5 Ag2 54.77(4) 2_655 . ?
S5 Ag5 Ag3 128.42(6) . 2_655 ?
S4 Ag5 Ag3 58.11(5) 2_655 2_655 ?
S3 Ag5 Ag3 111.99(5) 2_655 2_655 ?
Ag2 Ag5 Ag3 57.390(19) . 2_655 ?
S5 Ag5 Ag3 93.48(6) . . ?
S4 Ag5 Ag3 116.27(5) 2_655 . ?
S3 Ag5 Ag3 79.92(5) 2_655 . ?
Ag2 Ag5 Ag3 55.367(19) . . ?
Ag3 Ag5 Ag3 58.38(2) 2_655 . ?
C1 S1 Ag1 111.3(2) . . ?
C1 S1 Ag4 99.5(2) . . ?
Ag1 S1 Ag4 67.09(4) . . ?
C1 S2 Ag4 110.9(2) . 2_655 ?
C1 S2 Ag3 98.7(2) . . ?
Ag4 S2 Ag3 68.35(5) 2_655 . ?
C8 S3 Ag2 109.8(3) . . ?
C8 S3 Ag5 97.1(3) . 3_665 ?
Ag2 S3 Ag5 68.09(5) . 3_665 ?
C8 S4 Ag5 112.9(3) 2_655 3_665 ?
C8 S4 Ag3 99.6(3) 2_655 . ?
Ag5 S4 Ag3 68.87(5) 3_665 . ?
C15 S5 Ag5 101.9(3) . . ?
C15 S6 Ag4 96.5(3) . 2_655 ?
C1 N1 C2 124.3(7) . . ?
C1 N1 C5 122.0(6) . . ?
C2 N1 C5 113.5(6) . . ?
C8 N2 C9 123.0(9) . . ?
C8 N2 C12 118.3(10) . . ?
C9 N2 C12 116.2(9) . . ?
C15 N3 C19 123.5(7) . . ?
C15 N3 C16 120.7(7) . . ?
C19 N3 C16 115.4(7) . . ?
O1 N4 O1 119.8(7) 3_775 . ?
O1 N4 O1 119.8(7) 3_775 2_755 ?
O1 N4 O1 119.8(7) . 2_755 ?
N1 C1 S2 118.9(5) . . ?
N1 C1 S1 117.9(5) . . ?
S2 C1 S1 123.2(4) . . ?
N1 C2 C3 111.3(7) . . ?
N1 C2 H2A 109.4 . . ?
C3 C2 H2A 109.4 . . ?
N1 C2 H2B 109.4 . . ?
C3 C2 H2B 109.4 . . ?
H2A C2 H2B 108.0 . . ?
C4 C3 C2 111.3(9) . . ?
C4 C3 H3A 109.4 . . ?
C2 C3 H3A 109.4 . . ?
C4 C3 H3B 109.4 . . ?
C2 C3 H3B 109.4 . . ?
H3A C3 H3B 108.0 . . ?
C3 C4 H4A 109.5 . . ?
C3 C4 H4B 109.5 . . ?
H4A C4 H4B 109.5 . . ?
C3 C4 H4C 109.5 . . ?
H4A C4 H4C 109.5 . . ?
H4B C4 H4C 109.5 . . ?
C6 C5 N1 111.7(8) . . ?
C6 C5 H5A 109.3 . . ?
N1 C5 H5A 109.3 . . ?
C6 C5 H5B 109.3 . . ?
N1 C5 H5B 109.3 . . ?
H5A C5 H5B 108.0 . . ?
C5 C6 C7 111.2(9) . . ?
C5 C6 H6A 109.4 . . ?
C7 C6 H6A 109.4 . . ?
C5 C6 H6B 109.4 . . ?
C7 C6 H6B 109.4 . . ?
H6A C6 H6B 108.0 . . ?
C6 C7 H7A 109.5 . . ?
C6 C7 H7B 109.5 . . ?
H7A C7 H7B 109.5 . . ?
C6 C7 H7C 109.5 . . ?
H7A C7 H7C 109.5 . . ?
H7B C7 H7C 109.5 . . ?
N2 C8 S4 119.7(7) . 3_665 ?
N2 C8 S3 116.3(7) . . ?
S4 C8 S3 123.8(5) 3_665 . ?
N2 C9 C10 112.9(11) . . ?
N2 C9 H9A 109.0 . . ?
C10 C9 H9A 109.0 . . ?
N2 C9 H9B 109.0 . . ?
C10 C9 H9B 109.0 . . ?
H9A C9 H9B 107.8 . . ?
C9 C10 C11 110.5(13) . . ?
C9 C10 H10A 109.5 . . ?
C11 C10 H10A 109.5 . . ?
C9 C10 H10B 109.6 . . ?
C11 C10 H10B 109.5 . . ?
H10A C10 H10B 108.1 . . ?
C10 C11 H11A 109.5 . . ?
C10 C11 H11B 109.5 . . ?
H11A C11 H11B 109.5 . . ?
C10 C11 H11C 109.5 . . ?
H11A C11 H11C 109.5 . . ?
H11B C11 H11C 109.5 . . ?
C13 C12 C13' 30(3) . . ?
C13 C12 N2 112.0(16) . . ?
C13' C12 N2 99.9(18) . . ?
C13 C12 H12A 109.2 . . ?
C13' C12 H12A 89.2 . . ?
N2 C12 H12A 109.2 . . ?
C13 C12 H12B 109.2 . . ?
C13' C12 H12B 138.2 . . ?
N2 C12 H12B 109.2 . . ?
H12A C12 H12B 107.9 . . ?
C13 C12 H12C 79.2 . . ?
C13' C12 H12C 109.1 . . ?
N2 C12 H12C 112.3 . . ?
H12A C12 H12C 130.3 . . ?
H12B C12 H12C 32.0 . . ?
C13 C12 H12D 123.3 . . ?
C13' C12 H12D 110.4 . . ?
N2 C12 H12D 114.3 . . ?
H12A C12 H12D 24.0 . . ?
H12B C12 H12D 84.4 . . ?
H12C C12 H12D 110.4 . . ?
C12 C13 C14 111.1(10) . . ?
C12 C13 H13A 109.4 . . ?
C14 C13 H13A 109.4 . . ?
C12 C13 H13B 109.4 . . ?
C14 C13 H13B 109.4 . . ?
H13A C13 H13B 108.0 . . ?
C13 C14 H14A 109.5 . . ?
C13 C14 H14B 109.5 . . ?
H14A C14 H14B 109.5 . . ?
C13 C14 H14C 109.5 . . ?
H14A C14 H14C 109.5 . . ?
H14B C14 H14C 109.5 . . ?
C12 C13' C14' 110.6(10) . . ?
C12 C13' H13C 109.5 . . ?
C14' C13' H13C 109.5 . . ?
C12 C13' H13D 109.5 . . ?
C14' C13' H13D 109.5 . . ?
H13C C13' H13D 108.1 . . ?
C13' C14' H14D 109.5 . . ?
C13' C14' H14E 109.5 . . ?
H14D C14' H14E 109.5 . . ?
C13' C14' H14F 109.5 . . ?
H14D C14' H14F 109.5 . . ?
H14E C14' H14F 109.5 . . ?
N3 C15 S5 119.0(6) . . ?
N3 C15 S6 118.8(6) . . ?
S5 C15 S6 122.2(4) . . ?
N3 C16 C17 111.9(7) . . ?
N3 C16 H16A 109.2 . . ?
C17 C16 H16A 109.2 . . ?
N3 C16 H16B 109.2 . . ?
C17 C16 H16B 109.2 . . ?
H16A C16 H16B 107.9 . . ?
C16 C17 C18 108.7(9) . . ?
C16 C17 H17A 110.0 . . ?
C18 C17 H17A 110.0 . . ?
C16 C17 H17B 110.0 . . ?
C18 C17 H17B 110.0 . . ?
H17A C17 H17B 108.3 . . ?
C17 C18 H18A 109.5 . . ?
C17 C18 H18B 109.5 . . ?
H18A C18 H18B 109.5 . . ?
C17 C18 H18C 109.5 . . ?
H18A C18 H18C 109.5 . . ?
H18B C18 H18C 109.5 . . ?
N3 C19 C20' 112.7(13) . . ?
N3 C19 C20 111.3(13) . . ?
C20' C19 C20 21.7(18) . . ?
N3 C19 H19A 109.4 . . ?
C20' C19 H19A 125.4 . . ?
C20 C19 H19A 109.4 . . ?
N3 C19 H19B 109.4 . . ?
C20' C19 H19B 89.3 . . ?
C20 C19 H19B 109.4 . . ?
H19A C19 H19B 108.0 . . ?
N3 C19 H19C 108.3 . . ?
C20' C19 H19C 113.7 . . ?
C20 C19 H19C 95.1 . . ?
H19A C19 H19C 16.8 . . ?
H19B C19 H19C 122.5 . . ?
N3 C19 H19D 106.0 . . ?
C20' C19 H19D 108.5 . . ?
C20 C19 H19D 127.2 . . ?
H19A C19 H19D 91.2 . . ?
H19B C19 H19D 20.2 . . ?
H19C C19 H19D 107.3 . . ?
C21 C20 C19 101(2) . . ?
C21 C20 H20A 111.5 . . ?
C19 C20 H20A 111.5 . . ?
C21 C20 H20B 111.5 . . ?
C19 C20 H20B 111.5 . . ?
H20A C20 H20B 109.3 . . ?
C20 C21 H21A 109.5 . . ?
C20 C21 H21B 109.5 . . ?
H21A C21 H21B 109.5 . . ?
C20 C21 H21C 109.5 . . ?
H21A C21 H21C 109.5 . . ?
H21B C21 H21C 109.5 . . ?
C21' C20' C19 126(3) . . ?
C21' C20' H20C 105.7 . . ?
C19 C20' H20C 105.7 . . ?
C21' C20' H20D 105.7 . . ?
C19 C20' H20D 105.7 . . ?
H20C C20' H20D 106.2 . . ?
C20' C21' H21D 109.5 . . ?
C20' C21' H21E 109.5 . . ?
H21D C21' H21E 109.5 . . ?
C20' C21' H21F 109.5 . . ?
H21D C21' H21F 109.5 . . ?
H21E C21' H21F 109.5 . . ?

loop_
_geom_bond_atom_site_label_1
_geom_bond_atom_site_label_2
_geom_bond_distance
_geom_bond_site_symmetry_2
_geom_bond_publ_flag
Ag1 S1 2.5938(17) . ?
Ag1 S1 2.5938(17) 2_655 ?
Ag1 S1 2.5938(17) 3_665 ?
Ag1 Ag3 2.8262(8) . ?
Ag1 Ag3 2.8262(8) 2_655 ?
Ag1 Ag3 2.8262(8) 3_665 ?
Ag1 Ag4 2.8775(5) . ?
Ag1 Ag4 2.8775(5) 2_655 ?
Ag1 Ag4 2.8775(5) 3_665 ?
Ag2 S3 2.5804(19) 2_655 ?
Ag2 S3 2.5804(19) . ?
Ag2 S3 2.5804(19) 3_665 ?
Ag2 Ag3 2.8187(8) . ?
Ag2 Ag3 2.8187(8) 3_665 ?
Ag2 Ag3 2.8187(8) 2_655 ?
Ag2 Ag5 2.9309(6) 3_665 ?
Ag2 Ag5 2.9309(6) . ?
Ag2 Ag5 2.9309(6) 2_655 ?
Ag2 H1 1.88(19) . ?
Ag3 S4 2.6760(19) . ?
Ag3 S2 2.7008(19) . ?
Ag3 Ag4 2.9325(8) 2_655 ?
Ag3 Ag5 2.9396(8) 3_665 ?
Ag3 Ag3 2.9623(8) 3_665 ?
Ag3 Ag3 2.9623(8) 2_655 ?
Ag3 Ag4 3.1094(8) . ?
Ag3 Ag5 3.1249(8) . ?
Ag3 H1 1.75(4) . ?
Ag4 S6 2.4582(19) 3_665 ?
Ag4 S2 2.5121(19) 3_665 ?
Ag4 S1 2.6135(18) . ?
Ag4 Ag3 2.9325(8) 3_665 ?
Ag5 S5 2.467(2) . ?
Ag5 S4 2.518(2) 2_655 ?
Ag5 S3 2.653(2) 2_655 ?
Ag5 Ag3 2.9396(8) 2_655 ?
S1 C1 1.737(7) . ?
S2 C1 1.728(7) . ?
S2 Ag4 2.5121(18) 2_655 ?
S3 C8 1.741(10) . ?
S3 Ag5 2.653(2) 3_665 ?
S4 C8 1.707(10) 2_655 ?
S4 Ag5 2.518(2) 3_665 ?
S5 C15 1.712(8) . ?
S6 C15 1.727(8) . ?
S6 Ag4 2.4582(19) 2_655 ?
N1 C1 1.331(9) . ?
N1 C2 1.475(10) . ?
N1 C5 1.501(11) . ?
N2 C8 1.365(11) . ?
N2 C9 1.472(16) . ?
N2 C12 1.596(17) . ?
N3 C15 1.331(10) . ?
N3 C19 1.456(12) . ?
N3 C16 1.480(11) . ?
N4 O1 1.319(9) 3_775 ?
N4 O1 1.319(9) . ?
N4 O1 1.319(10) 2_755 ?
C2 C3 1.522(13) . ?
C2 H2A 0.9700 . ?
C2 H2B 0.9700 . ?
C3 C4 1.477(13) . ?
C3 H3A 0.9700 . ?
C3 H3B 0.9700 . ?
C4 H4A 0.9600 . ?
C4 H4B 0.9600 . ?
C4 H4C 0.9600 . ?
C5 C6 1.465(13) . ?
C5 H5A 0.9700 . ?
C5 H5B 0.9700 . ?
C6 C7 1.565(15) . ?
C6 H6A 0.9700 . ?
C6 H6B 0.9700 . ?
C7 H7A 0.9600 . ?
C7 H7B 0.9600 . ?
C7 H7C 0.9600 . ?
C8 S4 1.707(10) 3_665 ?
C9 C10 1.488(19) . ?
C9 H9A 0.9700 . ?
C9 H9B 0.9700 . ?
C10 C11 1.512(18) . ?
C10 H10A 0.9700 . ?
C10 H10B 0.9700 . ?
C11 H11A 0.9600 . ?
C11 H11B 0.9600 . ?
C11 H11C 0.9600 . ?
C12 C13 1.524(10) . ?
C12 C13' 1.538(10) . ?
C12 H12A 0.9700 . ?
C12 H12B 0.9700 . ?
C12 H12C 0.9600 . ?
C12 H12D 0.9599 . ?
C13 C14 1.541(10) . ?
C13 H13A 0.9700 . ?
C13 H13B 0.9700 . ?
C14 H14A 0.9600 . ?
C14 H14B 0.9600 . ?
C14 H14C 0.9600 . ?
C13' C14' 1.548(10) . ?
C13' H13C 0.9700 . ?
C13' H13D 0.9700 . ?
C14' H14D 0.9600 . ?
C14' H14E 0.9600 . ?
C14' H14F 0.9600 . ?
C16 C17 1.493(13) . ?
C16 H16A 0.9700 . ?
C16 H16B 0.9700 . ?
C17 C18 1.617(18) . ?
C17 H17A 0.9700 . ?
C17 H17B 0.9700 . ?
C18 H18A 0.9600 . ?
C18 H18B 0.9600 . ?
C18 H18C 0.9600 . ?
C19 C20' 1.547(10) . ?
C19 C20 1.550(10) . ?
C19 H19A 0.9700 . ?
C19 H19B 0.9700 . ?
C19 H19C 0.9600 . ?
C19 H19D 0.9601 . ?
C20 C21 1.538(10) . ?
C20 H20A 0.9700 . ?
C20 H20B 0.9700 . ?
C21 H21A 0.9600 . ?
C21 H21B 0.9600 . ?
C21 H21C 0.9600 . ?
C20' C21' 1.533(10) . ?
C20' H20C 0.9700 . ?
C20' H20D 0.9700 . ?
C21' H21D 0.9600 . ?
C21' H21E 0.9600 . ?
C21' H21F 0.9600 . ?
